data_2020987
loop_
_publ_author_name
'Langenst\"uck, Stefanie'
'Zhao, Chenchen'
'Englert, Ulli'

_publ_section_title
;
 The ephemeral dihydrate of sulfanilic acid
;
_journal_coeditor_code KU3211
_journal_issue 1
_journal_name_full 'Acta Crystallographica Section C'
_journal_page_first 7
_journal_page_last 12
_journal_paper_doi 10.1107/S2053229617016886
_journal_volume 74
_journal_year 2018
_chemical_formula_iupac 'C6 H7 N O3 S, 2H2 O'
_chemical_formula_moiety 'C6 H7 N O3 S, 2(H2 O)'
_chemical_formula_sum 'C6 H11 N O5 S'
_chemical_formula_weight 209.22
_chemical_name_common
;
Sulfanilic acid dihydrate
;
_chemical_name_systematic
;
4-Aminobenzene-1-sulfonic acid dihydrate
;
_space_group_crystal_system monoclinic
_space_group_IT_number 14
_space_group_name_Hall '-P 2yn'
_space_group_name_H-M_alt 'P 1 21/n 1'
_symmetry_space_group_name_Hall '-P 2yn'
_symmetry_space_group_name_H-M 'P 1 21/n 1'
_atom_sites_solution_hydrogens mixed
_audit_creation_method SHELXL-2014/7
_cell_angle_alpha 90
_cell_angle_beta 110.3710(11)
_cell_angle_gamma 90
_cell_formula_units_Z 4
_cell_length_a 11.3338(6)
_cell_length_b 5.7650(3)
_cell_length_c 13.9048(8)
_cell_measurement_reflns_used 5814
_cell_measurement_temperature 100(2)
_cell_measurement_theta_max 62.740
_cell_measurement_theta_min 5.728
_cell_volume 851.71(8)
_computing_cell_refinement
;
SAINT-Plus (Bruker, 2009)
;
_computing_data_collection
;
SMART (Bruker, 2001)
;
_computing_data_reduction
;
SAINT-Plus (Bruker, 2009)
;
_computing_molecular_graphics
;
PLATON (Spek, 2009)
;
_computing_publication_material
;
SHELXL2017 (Sheldrick, 2015)
;
_computing_structure_refinement
;
SHELXL2017 (Sheldrick, 2015)
;
_computing_structure_solution
;
SHELXS97 (Sheldrick, 2008)
;
_diffrn_ambient_temperature 100(2)
_diffrn_measured_fraction_theta_full 0.999
_diffrn_measured_fraction_theta_max 0.993
_diffrn_measurement_device_type 'Bruker D8 gonimeter with an APEX CCD detector'
_diffrn_measurement_method '\w scans'
_diffrn_radiation_monochromator 'multilayer optics'
_diffrn_radiation_source 'Incoatec microsource'
_diffrn_radiation_type MoK\a
_diffrn_radiation_wavelength 0.71073
_diffrn_reflns_av_R_equivalents 0.0595
_diffrn_reflns_limit_h_max 17
_diffrn_reflns_limit_h_min -17
_diffrn_reflns_limit_k_max 8
_diffrn_reflns_limit_k_min -8
_diffrn_reflns_limit_l_max 21
_diffrn_reflns_limit_l_min -21
_diffrn_reflns_number 28058
_diffrn_reflns_theta_full 25.242
_diffrn_reflns_theta_max 33.309
_diffrn_reflns_theta_min 2.864
_exptl_absorpt_coefficient_mu 0.371
_exptl_absorpt_correction_T_max 1.000
_exptl_absorpt_correction_T_min 0.898
_exptl_absorpt_correction_type multi-scan
_exptl_absorpt_process_details
;
(SADABS; Bruker, 2008)
;
_exptl_crystal_colour colourless
_exptl_crystal_density_diffrn 1.632
_exptl_crystal_description 'transparent platelet'
_exptl_crystal_F_000 440
_exptl_crystal_size_max 0.200
_exptl_crystal_size_mid 0.120
_exptl_crystal_size_min 0.020
_refine_diff_density_max 0.641
_refine_diff_density_min -0.467
_refine_ls_extinction_method none
_refine_ls_goodness_of_fit_ref 1.014
_refine_ls_hydrogen_treatment mixed
_refine_ls_matrix_type full
_refine_ls_number_parameters 146
_refine_ls_number_reflns 3264
_refine_ls_number_restraints 0
_refine_ls_restrained_S_all 1.014
_refine_ls_R_factor_all 0.0433
_refine_ls_R_factor_gt 0.0363
_refine_ls_shift/su_max 0.004
_refine_ls_shift/su_mean 0.001
_refine_ls_structure_factor_coef Fsqd
_refine_ls_weighting_details 'w=1/[\s^2^(Fo^2^)+(0.0400P)^2^+0.6700P] where P=(Fo^2^+2Fc^2^)/3'
_refine_ls_weighting_scheme calc
_refine_ls_wR_factor_gt 0.0887
_refine_ls_wR_factor_ref 0.0933
_reflns_number_gt 2834
_reflns_number_total 3264
_reflns_threshold_expression 'I > 2\s(I)'
_cod_data_source_file ku3211sup1.cif
_cod_data_source_block I
_cod_database_code 2020987
_shelx_space_group_comment
;
The symmetry employed for this shelxl refinement is uniquely defined
by the following loop, which should always be used as a source of
symmetry information in preference to the above space-group names.
They are only intended as comments.
;
_shelx_estimated_absorpt_t_min 0.929
_shelx_estimated_absorpt_t_max 0.993

loop_
_space_group_symop_operation_xyz
'x, y, z'
'-x+1/2, y+1/2, -z+1/2'
'-x, -y, -z'
'x-1/2, -y-1/2, z-1/2'

loop_
_atom_site_type_symbol
_atom_site_label
_atom_site_fract_x
_atom_site_fract_y
_atom_site_fract_z
_atom_site_U_iso_or_equiv
_atom_site_adp_type
_atom_site_calc_flag
_atom_site_occupancy
S S1 0.44658(2) 1.06435(5) 0.21108(2) 0.00910(8) Uani d 1
O O1 0.50583(8) 1.03106(16) 0.32230(6) 0.01236(16) Uani d 1
O O2 0.34514(8) 0.89939(16) 0.16541(7) 0.01307(17) Uani d 1
O O3 0.41028(8) 1.30458(15) 0.18416(7) 0.01308(17) Uani d 1
N N1 0.82843(9) 0.86847(18) 0.01350(8) 0.01115(18) Uani d 1
H H1A 0.8316(17) 0.716(3) -0.0011(13) 0.018(4) Uiso d 1
H H1B 0.904(2) 0.922(4) 0.0529(17) 0.031(5) Uiso d 1
H H1C 0.8032(18) 0.945(3) -0.0484(15) 0.020(5) Uiso d 1
C C1 0.56405(10) 0.9992(2) 0.15760(8) 0.00969(19) Uani d 1
C C2 0.56254(11) 0.7856(2) 0.11052(9) 0.0112(2) Uani d 1
H H2 0.501644 0.671824 0.109839 0.013 Uiso calc 1
C C3 0.65147(11) 0.7406(2) 0.06433(9) 0.0113(2) Uani d 1
H H3 0.651525 0.595896 0.031647 0.014 Uiso calc 1
C C4 0.73980(10) 0.9090(2) 0.06655(8) 0.00986(19) Uani d 1
C C5 0.74390(11) 1.1202(2) 0.11611(9) 0.0114(2) Uani d 1
H H5 0.806388 1.232035 0.118439 0.014 Uiso calc 1
C C6 0.65530(11) 1.1652(2) 0.16215(9) 0.0113(2) Uani d 1
H H6 0.656920 1.308275 0.196510 0.014 Uiso calc 1
O O4 0.15086(9) 0.58774(16) 0.05400(7) 0.01464(17) Uani d 1
H H4A 0.104(2) 0.580(4) 0.0877(18) 0.039(6) Uiso d 1
H H4B 0.216(2) 0.643(4) 0.0974(18) 0.039(6) Uiso d 1
O O5 0.44760(9) 1.56610(16) 0.36443(7) 0.01373(17) Uani d 1
H H5A 0.426(2) 1.499(4) 0.3081(18) 0.031(5) Uiso d 1
H H5B 0.458(2) 1.706(4) 0.3501(16) 0.034(6) Uiso d 1

loop_
_atom_site_aniso_label
_atom_site_aniso_U_11
_atom_site_aniso_U_22
_atom_site_aniso_U_33
_atom_site_aniso_U_12
_atom_site_aniso_U_13
_atom_site_aniso_U_23
S1 0.00924(12) 0.00977(13) 0.00848(12) 0.00031(9) 0.00332(9) 0.00032(9)
O1 0.0131(4) 0.0148(4) 0.0090(3) 0.0007(3) 0.0036(3) 0.0010(3)
O2 0.0101(3) 0.0150(4) 0.0139(4) -0.0025(3) 0.0038(3) -0.0015(3)
O3 0.0154(4) 0.0114(4) 0.0134(4) 0.0031(3) 0.0064(3) 0.0017(3)
N1 0.0113(4) 0.0115(4) 0.0116(4) 0.0007(3) 0.0052(3) -0.0001(3)
C1 0.0096(4) 0.0106(5) 0.0088(4) 0.0006(4) 0.0032(3) 0.0007(4)
C2 0.0118(4) 0.0102(5) 0.0117(5) -0.0013(4) 0.0042(4) -0.0007(4)
C3 0.0131(5) 0.0097(5) 0.0115(5) -0.0005(4) 0.0049(4) -0.0012(4)
C4 0.0096(4) 0.0115(5) 0.0090(4) 0.0010(4) 0.0038(4) 0.0008(4)
C5 0.0116(4) 0.0109(5) 0.0120(5) -0.0012(4) 0.0043(4) -0.0006(4)
C6 0.0118(4) 0.0099(5) 0.0119(5) -0.0006(4) 0.0038(4) -0.0011(4)
O4 0.0150(4) 0.0155(4) 0.0141(4) -0.0021(3) 0.0060(3) -0.0027(3)
O5 0.0166(4) 0.0122(4) 0.0128(4) 0.0004(3) 0.0057(3) 0.0011(3)

loop_
_atom_type_symbol
_atom_type_description
_atom_type_scat_dispersion_real
_atom_type_scat_dispersion_imag
_atom_type_scat_source
C C 0.0033 0.0016 'International Tables Vol C Tables 4.2.6.8 and 6.1.1.4'
H H 0.0000 0.0000 'International Tables Vol C Tables 4.2.6.8 and 6.1.1.4'
N N 0.0061 0.0033 'International Tables Vol C Tables 4.2.6.8 and 6.1.1.4'
O O 0.0106 0.0060 'International Tables Vol C Tables 4.2.6.8 and 6.1.1.4'
S S 0.1246 0.1234 'International Tables Vol C Tables 4.2.6.8 and 6.1.1.4'

loop_
_geom_angle_atom_site_label_1
_geom_angle_atom_site_label_2
_geom_angle_atom_site_label_3
_geom_angle
O3 S1 O2 113.54(5)
O3 S1 O1 112.32(5)
O2 S1 O1 112.09(5)
O3 S1 C1 106.22(5)
O2 S1 C1 105.80(5)
O1 S1 C1 106.18(5)
C4 N1 H1A 110.9(11)
C4 N1 H1B 108.5(14)
H1A N1 H1B 111.4(18)
C4 N1 H1C 110.6(12)
H1A N1 H1C 106.3(16)
H1B N1 H1C 109.0(18)
C2 C1 C6 121.07(10)
C2 C1 S1 119.71(9)
C6 C1 S1 119.20(9)
C1 C2 C3 119.25(10)
C1 C2 H2 120.4
C3 C2 H2 120.4
C4 C3 C2 119.40(11)
C4 C3 H3 120.3
C2 C3 H3 120.3
C3 C4 C5 121.51(10)
C3 C4 N1 119.74(10)
C5 C4 N1 118.73(10)
C6 C5 C4 119.10(11)
C6 C5 H5 120.4
C4 C5 H5 120.4
C5 C6 C1 119.60(11)
C5 C6 H6 120.2
C1 C6 H6 120.2
H4A O4 H4B 101(2)
H5A O5 H5B 104(2)

loop_
_geom_bond_atom_site_label_1
_geom_bond_atom_site_label_2
_geom_bond_distance
S1 O3 1.4560(9)
S1 O2 1.4564(9)
S1 O1 1.4685(9)
S1 C1 1.7765(11)
N1 C4 1.4572(14)
N1 H1A 0.90(2)
N1 H1B 0.90(2)
N1 H1C 0.92(2)
C1 C2 1.3916(16)
C1 C6 1.3943(16)
C2 C3 1.3952(15)
C2 H2 0.9500
C3 C4 1.3870(16)
C3 H3 0.9500
C4 C5 1.3919(16)
C5 C6 1.3905(16)
C5 H5 0.9500
C6 H6 0.9500
O4 H4A 0.83(2)
O4 H4B 0.84(2)
O5 H5A 0.83(2)
O5 H5B 0.85(2)

loop_
_geom_hbond_atom_site_label_D
_geom_hbond_atom_site_label_H
_geom_hbond_atom_site_label_A
_geom_hbond_site_symmetry_A
_geom_hbond_distance_DH
_geom_hbond_distance_HA
_geom_hbond_distance_DA
_geom_hbond_angle_DHA
_geom_hbond_publ_flag
N1 H1A O4 3_665 0.90(2) 1.94(2) 2.8296(14) 168.6(16) yes
N1 H1B O5 2_645 0.90(2) 1.87(2) 2.7610(14) 173(2) yes
N1 H1C S1 3_675 0.92(2) 2.945(19) 3.5833(11) 127.7(14) no
N1 H1C O2 3_675 0.92(2) 2.09(2) 2.9056(14) 146.8(16) yes
N1 H1C O5 4_685 0.92(2) 2.352(19) 2.8657(13) 115.0(14) yes
C5 H5 O1 2_655 0.95 2.64 3.5636(15) 164.8 no
O4 H4A O1 2_545 0.83(2) 2.06(2) 2.8888(13) 174(2) yes
O4 H4B O2 . 0.84(2) 2.06(2) 2.8463(13) 156(2) yes
O5 H5A S1 . 0.83(2) 2.89(2) 3.5912(10) 143.0(19) no
O5 H5A O3 . 0.83(2) 2.01(2) 2.8279(13) 168(2) yes
O5 H5B S1 1_565 0.85(2) 2.80(2) 3.5750(10) 152.4(19) no
O5 H5B O1 1_565 0.85(2) 2.02(2) 2.8693(13) 173(2) yes

_cod_database_fobs_code 2020987
